data_2010415
loop_
_publ_author_name
'Vrabel, V.'
'Kello, E.'
'Holecek, J.'
'Sivy, J.'
'Lokaj, J.'

_publ_section_title
;
 Chlorobis(<i>N</i>,<i>N</i>-diethyldithiocarbamato)(vinyl)tin(IV)
;
_journal_issue 1
_journal_name_full 'Acta Crystallographica Section C'
_journal_page_first 70
_journal_page_last 72
_journal_paper_doi 10.1107/S0108270194006293
_journal_volume 51
_journal_year 1995
_chemical_formula_moiety 'C12 H23 Cl1 N2 S4 Sn1'
_chemical_formula_sum 'C12 H23 Cl N2 S4 Sn'
_chemical_formula_weight 477.71
_space_group_IT_number 2
_symmetry_cell_setting triclinic
_symmetry_space_group_name_Hall '-P 1'
_symmetry_space_group_name_H-M 'P -1'
_atom_type_scat_source IntTabIV
_cell_angle_alpha 96.03(6)
_cell_angle_beta 94.13(9)
_cell_angle_gamma 107.59(9)
_cell_formula_units_Z 2
_cell_length_a 7.082(10)
_cell_length_b 10.065(8)
_cell_length_c 14.559(10)
_cell_measurement_reflns_used 15
_cell_measurement_temperature 293
_cell_measurement_theta_max 14
_cell_measurement_theta_min 3
_cell_volume 977.9(18)
_diffrn_measurement_device XP2~1~
_diffrn_measurement_method \q/2\q
_diffrn_radiation_type MoK\a
_diffrn_radiation_wavelength 0.71069
_diffrn_reflns_av_R_equivalents 0.012
_diffrn_reflns_limit_h_max 9
_diffrn_reflns_limit_h_min 0
_diffrn_reflns_limit_k_max 13
_diffrn_reflns_limit_k_min -13
_diffrn_reflns_limit_l_max 18
_diffrn_reflns_limit_l_min -18
_diffrn_reflns_number 4694
_diffrn_reflns_theta_max 27.5
_diffrn_standards_decay_% <5
_diffrn_standards_interval_count 98
_diffrn_standards_number 2
_exptl_absorpt_coefficient_mu 1.85
_exptl_absorpt_correction_type none
_exptl_crystal_colour colorless
_exptl_crystal_density_diffrn 1.62
_exptl_crystal_density_meas 1.64(3)
_exptl_crystal_description prismatic
_exptl_crystal_size_max 0.2
_exptl_crystal_size_mid 0.2
_exptl_crystal_size_min 0.1
_refine_diff_density_max 0.46
_refine_diff_density_min -0.58
_refine_ls_extinction_method none
_refine_ls_goodness_of_fit_obs 0.93
_refine_ls_hydrogen_treatment noref
_refine_ls_number_parameters 181
_refine_ls_number_reflns 3078
_refine_ls_R_factor_obs 0.038
_refine_ls_shift/esd_max 0.1
_refine_ls_structure_factor_coef F
_refine_ls_weighting_details 'w = 1/[\s^2^(F~o~) + (0.02F~o~)^2^]'
_refine_ls_weighting_scheme calc
_refine_ls_wR_factor_obs 0.046
_reflns_number_observed 3078
_reflns_number_total 4515
_reflns_observed_criterion I>1.96\s(I)
_cod_data_source_file se1051.cif
_cod_data_source_block se1051_structure_1_of_1
_cod_depositor_comments
;
The following automatic conversions were performed:

'_refine_ls_weighting_scheme' value 'w = 1/[\s^2^(F~o~) +
(0.02F~o~)^2^]' was changed to 'calc'. New tag
'_refine_ls_weighting_details' was created. The value of the new tag
was set to 'w = 1/[\s^2^(F~o~) + (0.02F~o~)^2^]'.

Automatic conversion script
Id: cif_fix_values 3143 2015-03-26 13:38:13Z robertas 
;
_cod_original_cell_volume 978(2)
_cod_original_formula_sum 'C12 H23 Cl1 N2 S4 Sn1'
_cod_database_code 2010415

loop_
_symmetry_equiv_pos_as_xyz
x,y,z
-x,-y,-z

loop_
_atom_site_label
_atom_site_fract_x
_atom_site_fract_y
_atom_site_fract_z
Sn(1) .07713(3) .26090(2) .240370(10)
Cl(1) .11691(12) .09551(7) .34379(5)
S(1) .20396(11) .13253(7) .11334(5)
S(2) .10054(13) .38878(8) .09266(5)
S(3) .42934(10) .41847(7) .29727(5)
S(4) .06994(11) .46720(7) .35851(5)
N(1) .2443(4) .2558(3) -.0376(2)
N(2) .4349(3) .6246(2) .42740(10)
C(1) .1882(4) .2594(3) .0455(2)
C(2) .2354(5) .3637(4) -.0979(2)
C(3) .0592(7) .3144(5) -.1606(3)
C(4) .3212(5) .1463(3) -.0783(2)
C(5) .5402(6) .1871(5) -.0631(3)
C(6) .3217(4) .5170(3) .3673(2)
C(7) .3438(5) .7094(3) .4875(2)
C(8) .2973(5) .8211(4) .4424(3)
C(9) .6529(5) .6672(3) .4348(2)
C(10) .7381(6) .7788(5) .3803(4)
C(11) -.2392(4) .1839(3) .2193(2)
C(12) -.3502(5) .1086(4) .2718(3)
H(21) .2406 .4507 -.0617
H(22) .3495 .3837 -.1346
H(31) .0497 .3839 -.2005
H(32) -.0582 .2954 -.1259
H(33) .0507 .2284 -.1989
H(41) .2675 .0612 -.0517
H(42) .2805 .1270 -.1449
H(51) .5916 .1166 -.0910
H(52) .5821 .2066 .0017
H(53) .5950 .2724 -.0915
H(71) .2216 .6475 .5051
H(72) .4334 .7509 .5433
H(81) .2366 .8771 .4815
H(82) .2063 .7803 .3871
H(83) .4180 .8838 .4254
H(91) .7046 .709 .5004
H(92) .6944 .5863 .4168
H(101) .8827 .8073 .3841
H(102) .6996 .8603 .3981
H(103) .6894 .7457 .3145
H(111) -.3049 .2067 .1652
H(121) -.4949 .0720 .2622
H(122) -.2876 .0835 .3254

loop_
_geom_angle_atom_site_label_1
_geom_angle_atom_site_label_2
_geom_angle_atom_site_label_3
_geom_angle
_geom_angle_publ_flag
S(4) Sn(1) C(11) 91.5(2) yes
S(3) Sn(1) C(11) 161.0(2) yes
S(3) Sn(1) S(4) 69.6(2) yes
S(2) Sn(1) C(11) 92.9(2) yes
S(2) Sn(1) S(4) 97.80(10) yes
S(2) Sn(1) S(3) 87.90(10) yes
S(1) Sn(1) C(11) 107.2(2) yes
S(1) Sn(1) S(4) 157.5(2) yes
S(1) Sn(1) S(3) 90.9(2) yes
S(1) Sn(1) S(2) 69.50(10) yes
Cl(1) Sn(1) C(11) 96.1(2) yes
Cl(1) Sn(1) S(4) 100.60(10) yes
Cl(1) Sn(1) S(3) 89.70(10) yes
Cl(1) Sn(1) S(2) 159.3(2) yes
Cl(1) Sn(1) S(1) 90.00(10) yes
Sn(1) S(1) C(1) 88.0(2) no
Sn(1) S(2) C(1) 85.2(2) no
Sn(1) S(4) C(6) 86.3(2) no
C(2) N(1) C(4) 115.0(3) no
C(1) N(1) C(4) 122.9(4) no
C(1) N(1) C(2) 122.0(4) no
C(7) N(2) C(9) 117.4(3) no
C(6) N(2) C(9) 122.1(4) no
C(6) N(2) C(7) 120.5(5) no
S(2) C(1) N(1) 122.5(4) yes
S(1) C(1) N(1) 120.3(4) yes
S(1) C(1) S(2) 117.3(2) yes
N(1) C(2) C(3) 110.0(4) no
N(1) C(4) C(5) 112.4(4) no
S(4) C(6) N(2) 122.3(4) yes
S(3) C(6) N(2) 120.2(5) yes
S(3) C(6) S(4) 117.5(3) yes
N(2) C(7) C(8) 113.2(4) no
N(2) C(9) C(10) 113.1(5) no

loop_
_geom_bond_atom_site_label_1
_geom_bond_atom_site_label_2
_geom_bond_site_symmetry_1
_geom_bond_site_symmetry_2
_geom_bond_distance
_geom_bond_publ_flag
Sn(1) Cl(1) . . 2.422(2) yes
Sn(1) S(1) . . 2.517(2) yes
Sn(1) S(2) . . 2.610(2) yes
Sn(1) S(3) . . 2.541(4) yes
Sn(1) S(4) . . 2.569(2) yes
Sn(1) C(11) . . 2.125(4) yes
N(1) C(1) . . 1.302(4) yes
N(1) C(2) . . 1.479(5) yes
N(1) C(4) . . 1.461(5) yes
N(2) C(6) . . 1.326(3) yes
N(2) C(7) . . 1.472(5) yes
N(2) C(9) . . 1.465(5) yes
C(11) C(12) . . 1.274(5) yes
